data_7028439
loop_
_publ_author_name
'Ning, Wei-Hua'
'Chen, Xuan-Rong'
'Liu, Jian-Lan'
'Yang, Hao'
'Ren, Xiao-Ming'

_publ_section_title
;
 Two segregated columnar stack platinum-bis-dithiolene molecule solids
 showing spin-Peierls-type transition above room temperature.
;
_journal_issue 7
_journal_name_full 'Dalton transactions (Cambridge, England : 2003)'
_journal_page_first 2997
_journal_page_last 3004
_journal_paper_doi 10.1039/c3dt52757c
_journal_volume 43
_journal_year 2014
_chemical_formula_sum 'C21 H9 D5 N5 Pt S4'
_chemical_formula_weight 664.74
_chemical_name_systematic
; 
 ? 
;
_space_group_IT_number 14
_symmetry_cell_setting monoclinic
_symmetry_space_group_name_Hall '-P 2ybc'
_symmetry_space_group_name_H-M 'P 1 21/c 1'
_atom_sites_solution_hydrogens geom
_atom_sites_solution_primary direct
_atom_sites_solution_secondary difmap
_audit_creation_method SHELXL-97
_cell_angle_alpha 90.00
_cell_angle_beta 104.149(13)
_cell_angle_gamma 90.00
_cell_formula_units_Z 4
_cell_length_a 12.3331(19)
_cell_length_b 27.087(4)
_cell_length_c 7.4501(9)
_cell_measurement_reflns_used 1765
_cell_measurement_temperature 353(2)
_cell_measurement_theta_max 21.7710
_cell_measurement_theta_min 3.2550
_cell_volume 2413.3(6)
_computing_cell_refinement 'Bruker FRAMBO'
_computing_data_collection 'Bruker FRAMBO'
_computing_data_reduction 'Bruker SAINT'
_computing_molecular_graphics 'Bruker SHELXTL'
_computing_publication_material 'Bruker SHELXTL'
_computing_structure_refinement 'SHELXL-97 (Sheldrick, 1997)'
_computing_structure_solution 'SHELXS-97 (Sheldrick, 1990)'
_diffrn_ambient_temperature 353(2)
_diffrn_measured_fraction_theta_full 0.999
_diffrn_measured_fraction_theta_max 0.999
_diffrn_measurement_device_type 'CCD area detector'
_diffrn_measurement_method 'phi and omega scans'
_diffrn_radiation_monochromator graphite
_diffrn_radiation_source 'fine-focus sealed tube'
_diffrn_radiation_type MoK\a
_diffrn_radiation_wavelength 0.71073
_diffrn_reflns_av_R_equivalents 0.0894
_diffrn_reflns_av_unetI/netI 0.0853
_diffrn_reflns_limit_h_max 11
_diffrn_reflns_limit_h_min -14
_diffrn_reflns_limit_k_max 32
_diffrn_reflns_limit_k_min -32
_diffrn_reflns_limit_l_max 9
_diffrn_reflns_limit_l_min -9
_diffrn_reflns_number 16097
_diffrn_reflns_theta_full 25.50
_diffrn_reflns_theta_max 25.50
_diffrn_reflns_theta_min 2.83
_exptl_absorpt_coefficient_mu 6.178
_exptl_absorpt_correction_T_max 0.350
_exptl_absorpt_correction_T_min 0.322
_exptl_absorpt_correction_type multi-scan
_exptl_absorpt_process_details 'SADABS; Bruker, 2000'
_exptl_crystal_colour black
_exptl_crystal_density_diffrn 1.830
_exptl_crystal_density_method 'not measured'
_exptl_crystal_description block
_exptl_crystal_F_000 1268
_exptl_crystal_size_max 0.19
_exptl_crystal_size_mid 0.18
_exptl_crystal_size_min 0.17
_refine_diff_density_max 1.457
_refine_diff_density_min -1.119
_refine_diff_density_rms 0.142
_refine_ls_extinction_method none
_refine_ls_goodness_of_fit_ref 0.998
_refine_ls_hydrogen_treatment mixed
_refine_ls_matrix_type full
_refine_ls_number_parameters 280
_refine_ls_number_reflns 4472
_refine_ls_number_restraints 0
_refine_ls_restrained_S_all 0.998
_refine_ls_R_factor_all 0.1092
_refine_ls_R_factor_gt 0.0588
_refine_ls_shift/su_max 0.000
_refine_ls_shift/su_mean 0.000
_refine_ls_structure_factor_coef Fsqd
_refine_ls_weighting_details 'calc w=1/[\s^2^(Fo^2^)+(0.0444P)^2^+0.0000P] where P=(Fo^2^+2Fc^2^)/3'
_refine_ls_weighting_scheme calc
_refine_ls_wR_factor_gt 0.1104
_refine_ls_wR_factor_ref 0.1364
_reflns_number_gt 2643
_reflns_number_total 4477
_reflns_threshold_expression >2sigma(I)
_cod_data_source_file c3dt52757c.txt
_cod_data_source_block 1
_cod_depositor_comments
;
The following automatic conversions were performed:

'_symmetry_cell_setting' value 'Monoclinic' changed to 'monoclinic'
according to
/usr/data/users/saulius/automatic-downloads/current/RSC/lib/dictionaries/cif_core.dic
dictionary named 'cif_core.dic' version 2.4.2 from 2011-04-26.

Automatic conversion script
Id: cif_fix_values 2281 2013-09-26 08:29:07Z andrius 
;
_cod_original_sg_symbol_H-M 'P 21/c '
_cod_database_code 7028439

loop_
_symmetry_equiv_pos_as_xyz
'x, y, z'
'-x, y+1/2, -z+1/2'
'-x, -y, -z'
'x, -y-1/2, z-1/2'

loop_
_atom_site_label
_atom_site_type_symbol
_atom_site_fract_x
_atom_site_fract_y
_atom_site_fract_z
_atom_site_U_iso_or_equiv
_atom_site_adp_type
_atom_site_occupancy
_atom_site_symmetry_multiplicity
_atom_site_calc_flag
_atom_site_refinement_flags
Pt1 Pt 0.76841(4) 0.228481(16) 0.04701(6) 0.0683(2) Uani 1 1 d .
S1 S 0.6259(2) 0.28241(10) -0.0500(4) 0.0747(8) Uani 1 1 d .
S2 S 0.8883(2) 0.29272(11) 0.1250(4) 0.0769(8) Uani 1 1 d .
S3 S 0.6535(3) 0.16268(10) -0.0449(4) 0.0801(8) Uani 1 1 d .
S4 S 0.9138(3) 0.17608(11) 0.1470(4) 0.0836(9) Uani 1 1 d .
N1 N 0.5638(10) 0.4143(4) -0.1125(18) 0.124(4) Uani 1 1 d .
N2 N 0.9030(11) 0.4273(4) 0.1114(19) 0.132(5) Uani 1 1 d .
N3 N 0.6620(11) 0.0289(4) -0.0984(19) 0.132(5) Uani 1 1 d .
N4 N 0.9998(12) 0.0493(4) 0.1519(19) 0.141(5) Uani 1 1 d .
N5 N 0.2758(9) 0.0701(3) 0.8653(15) 0.082(3) Uani 1 1 d .
C1 C 0.6216(12) 0.3814(4) -0.0705(17) 0.090(4) Uani 1 1 d .
C2 C 0.6930(11) 0.3398(4) -0.0131(13) 0.078(3) Uani 1 1 d .
C3 C 0.8021(10) 0.3402(5) 0.0595(12) 0.092(5) Uani 1 1 d .
C4 C 0.8565(12) 0.3922(5) 0.0891(17) 0.097(4) Uani 1 1 d .
C5 C 0.7009(10) 0.0669(5) -0.0521(18) 0.093(4) Uani 1 1 d .
C6 C 0.7455(10) 0.1139(4) -0.0003(14) 0.078(3) Uani 1 1 d .
C7 C 0.8561(11) 0.1200(4) 0.0868(15) 0.078(3) Uani 1 1 d .
C8 C 0.9318(13) 0.0792(5) 0.1201(19) 0.104(4) Uani 1 1 d .
C9 C 0.3721(14) 0.0645(5) 0.818(2) 0.117(5) Uani 1 1 d .
D9A D 0.4390 0.0738 0.8994 0.141 Uiso 1 1 d R
C10 C 0.3716(18) 0.0453(6) 0.652(3) 0.150(7) Uani 1 1 d .
D10A D 0.4383 0.0430 0.6152 0.180 Uiso 1 1 d R
C11 C 0.277(2) 0.0294(6) 0.537(2) 0.134(7) Uani 1 1 d .
D11A D 0.2777 0.0156 0.4235 0.160 Uiso 1 1 d R
C12 C 0.1793(15) 0.0338(5) 0.590(3) 0.121(6) Uani 1 1 d .
D12A D 0.1123 0.0225 0.5149 0.145 Uiso 1 1 d R
C13 C 0.1824(12) 0.0553(5) 0.759(2) 0.111(5) Uani 1 1 d .
D13A D 0.1163 0.0593 0.7962 0.133 Uiso 1 1 d R
C14 C 0.2775(10) 0.0937(5) 1.0460(17) 0.099(4) Uani 1 1 d .
H14A H 0.3457(10) 0.0843(5) 1.1351(17) 0.119 Uiso 1 1 d R
H14B H 0.2149(10) 0.0814(5) 1.0904(17) 0.119 Uiso 1 1 d R
C15 C 0.2709(10) 0.1494(5) 1.0356(13) 0.074(3) Uani 1 1 d .
C16 C 0.3670(10) 0.1779(5) 1.0811(16) 0.094(4) Uani 1 1 d .
H16A H 0.4363(10) 0.1626(5) 1.1180(16) 0.113 Uiso 1 1 d R
C17 C 0.3614(12) 0.2277(5) 1.0729(18) 0.093(4) Uani 1 1 d .
H17A H 0.4274(12) 0.2459(5) 1.1024(18) 0.112 Uiso 1 1 d R
C18 C 0.2602(11) 0.2525(5) 1.0217(14) 0.078(3) Uani 1 1 d .
C19 C 0.1622(10) 0.2229(5) 0.9760(16) 0.087(4) Uani 1 1 d .
H19A H 0.0923(10) 0.2379(5) 0.9418(16) 0.104 Uiso 1 1 d R
C20 C 0.1696(10) 0.1725(5) 0.9820(16) 0.085(3) Uani 1 1 d .
H20A H 0.1047(10) 0.1537(5) 0.9490(16) 0.102 Uiso 1 1 d R
C21 C 0.2508(10) 0.3073(5) 1.0211(16) 0.114(5) Uani 1 1 d .
H21A H 0.3242(10) 0.3216(5) 1.0548(16) 0.171 Uiso 1 1 d R
H21B H 0.2093(10) 0.3173(5) 1.1085(16) 0.171 Uiso 1 1 d R
H21C H 0.2127(10) 0.3184(5) 0.8996(16) 0.171 Uiso 1 1 d R

loop_
_atom_site_aniso_label
_atom_site_aniso_U_11
_atom_site_aniso_U_22
_atom_site_aniso_U_33
_atom_site_aniso_U_23
_atom_site_aniso_U_13
_atom_site_aniso_U_12
Pt1 0.0598(3) 0.0875(4) 0.0569(3) 0.0056(2) 0.0127(2) -0.0002(2)
S1 0.0608(19) 0.0883(19) 0.0697(18) 0.0054(15) 0.0056(15) 0.0051(14)
S2 0.0607(19) 0.0946(19) 0.0695(17) 0.0010(16) 0.0046(15) -0.0003(16)
S3 0.070(2) 0.0883(19) 0.0803(19) 0.0083(16) 0.0162(16) -0.0072(16)
S4 0.067(2) 0.098(2) 0.082(2) 0.0043(17) 0.0104(16) 0.0132(16)
N1 0.103(10) 0.091(8) 0.170(12) -0.011(8) 0.016(8) 0.016(7)
N2 0.119(11) 0.090(8) 0.171(12) -0.031(8) 0.008(9) -0.024(8)
N3 0.129(11) 0.104(9) 0.158(12) 0.015(8) 0.027(9) -0.019(8)
N4 0.149(13) 0.116(10) 0.150(11) -0.001(9) 0.017(10) 0.042(9)
N5 0.062(7) 0.086(6) 0.098(8) -0.007(6) 0.019(6) 0.007(5)
C1 0.100(11) 0.069(8) 0.099(9) -0.013(7) 0.018(8) 0.005(7)
C2 0.115(10) 0.075(7) 0.048(6) 0.011(5) 0.031(6) 0.036(7)
C3 0.080(8) 0.169(13) 0.026(5) 0.009(6) 0.011(5) 0.077(9)
C4 0.108(12) 0.086(9) 0.090(9) -0.014(8) 0.007(8) -0.014(8)
C5 0.064(8) 0.083(9) 0.121(11) 0.013(8) 0.003(7) -0.004(7)
C6 0.101(10) 0.055(7) 0.072(7) 0.004(5) 0.011(7) -0.018(6)
C7 0.081(9) 0.079(8) 0.066(7) 0.001(6) 0.005(6) -0.003(7)
C8 0.117(13) 0.089(10) 0.100(10) 0.008(8) 0.015(9) 0.011(9)
C9 0.104(12) 0.131(12) 0.124(13) -0.015(10) 0.041(10) 0.010(10)
C10 0.158(19) 0.142(15) 0.19(2) -0.021(14) 0.110(17) -0.015(13)
C11 0.21(2) 0.108(13) 0.092(12) 0.001(9) 0.046(15) 0.000(15)
C12 0.110(14) 0.096(10) 0.131(14) -0.024(10) -0.021(11) 0.016(10)
C13 0.075(11) 0.095(9) 0.150(14) -0.016(9) 0.000(10) 0.010(8)
C14 0.084(10) 0.115(11) 0.097(10) 0.002(8) 0.021(8) 0.001(7)
C15 0.071(8) 0.093(8) 0.056(6) -0.002(6) 0.012(6) 0.019(7)
C16 0.057(8) 0.128(11) 0.089(9) 0.005(8) 0.001(6) -0.026(8)
C17 0.067(9) 0.112(11) 0.096(10) -0.013(8) 0.012(8) -0.029(8)
C18 0.096(11) 0.094(9) 0.045(6) 0.000(6) 0.018(6) -0.006(8)
C19 0.054(8) 0.119(11) 0.081(8) -0.005(7) 0.004(7) 0.011(7)
C20 0.060(8) 0.096(9) 0.095(9) -0.012(7) 0.010(7) -0.001(7)
C21 0.155(15) 0.093(10) 0.091(9) 0.003(8) 0.023(9) 0.005(8)

loop_
_atom_type_symbol
_atom_type_description
_atom_type_scat_dispersion_real
_atom_type_scat_dispersion_imag
_atom_type_scat_source
C C 0.0033 0.0016 'International Tables Vol C Tables 4.2.6.8 and 6.1.1.4'
H H 0.0000 0.0000 'International Tables Vol C Tables 4.2.6.8 and 6.1.1.4'
N N 0.0061 0.0033 'International Tables Vol C Tables 4.2.6.8 and 6.1.1.4'
S S 0.1246 0.1234 'International Tables Vol C Tables 4.2.6.8 and 6.1.1.4'
Pt Pt -1.7033 8.3905 'International Tables Vol C Tables 4.2.6.8 and 6.1.1.4'
D D 0.0000 0.0000 'International Tables Vol C Tables 4.2.6.8 and 6.1.1.4'

loop_
_geom_angle_atom_site_label_1
_geom_angle_atom_site_label_2
_geom_angle_atom_site_label_3
_geom_angle
S1 Pt1 S4 178.60(11)
S1 Pt1 S2 89.63(11)
S4 Pt1 S2 88.99(11)
S1 Pt1 S3 91.80(11)
S4 Pt1 S3 89.59(11)
S2 Pt1 S3 176.49(11)
C2 S1 Pt1 102.8(4)
C3 S2 Pt1 100.8(6)
C6 S3 Pt1 102.2(4)
C7 S4 Pt1 103.2(4)
C13 N5 C9 121.6(13)
C13 N5 C14 120.2(12)
C9 N5 C14 118.2(12)
N1 C1 C2 178.4(16)
C3 C2 C1 127.4(12)
C3 C2 S1 117.8(9)
C1 C2 S1 114.8(10)
C2 C3 C4 115.3(10)
C2 C3 S2 128.8(12)
C4 C3 S2 115.8(10)
N2 C4 C3 174.4(16)
N3 C5 C6 178.1(15)
C7 C6 C5 121.3(11)
C7 C6 S3 122.1(8)
C5 C6 S3 116.6(9)
C6 C7 C8 121.4(10)
C6 C7 S4 122.7(9)
C8 C7 S4 115.7(10)
N4 C8 C7 174.1(17)
N5 C9 C10 119.0(16)
C11 C10 C9 121.2(19)
C10 C11 C12 119.0(19)
C11 C12 C13 118.2(16)
N5 C13 C12 120.9(14)
H14A C14 H14B 107.7
H14A C14 N5 108.9(6)
H14B C14 N5 108.9(6)
H14A C14 C15 108.9(6)
H14B C14 C15 108.9(6)
N5 C14 C15 113.3(10)
C20 C15 C16 118.8(12)
C20 C15 C14 120.4(12)
C16 C15 C14 120.8(11)
H16A C16 C17 119.5(8)
H16A C16 C15 119.5(8)
C17 C16 C15 121.0(12)
H17A C17 C16 119.1(8)
H17A C17 C18 119.1(8)
C16 C17 C18 121.9(12)
C17 C18 C19 116.7(12)
C17 C18 C21 123.2(12)
C19 C18 C21 120.0(12)
H19A C19 C20 119.7(7)
H19A C19 C18 119.7(8)
C20 C19 C18 120.6(12)
H20A C20 C15 119.5(8)
H20A C20 C19 119.5(7)
C15 C20 C19 121.1(12)
H21B C21 H21A 109.5
H21B C21 H21C 109.5
H21A C21 H21C 109.5
H21B C21 C18 109.5(6)
H21A C21 C18 109.5(7)
H21C C21 C18 109.5(6)

loop_
_geom_bond_atom_site_label_1
_geom_bond_atom_site_label_2
_geom_bond_distance
Pt1 S1 2.264(3)
Pt1 S4 2.265(3)
Pt1 S2 2.266(3)
Pt1 S3 2.276(3)
S1 C2 1.751(12)
S2 C3 1.665(11)
S3 C6 1.721(12)
S4 C7 1.691(11)
N1 C1 1.137(13)
N2 C4 1.101(14)
N3 C5 1.153(14)
N4 C8 1.148(15)
N5 C13 1.294(14)
N5 C9 1.326(15)
N5 C14 1.486(13)
C1 C2 1.429(15)
C2 C3 1.321(16)
C3 C4 1.551(18)
C5 C6 1.402(16)
C6 C7 1.369(14)
C7 C8 1.429(16)
C9 C10 1.35(2)
C10 C11 1.34(2)
C11 C12 1.36(2)
C12 C13 1.374(18)
C14 H14A 0.9700
C14 H14B 0.9700
C14 C15 1.512(16)
C15 C20 1.367(14)
C15 C16 1.386(14)
C16 H16A 0.9300
C16 C17 1.351(14)
C17 H17A 0.9300
C17 C18 1.386(16)
C18 C19 1.421(16)
C18 C21 1.490(18)
C19 H19A 0.9300
C19 C20 1.367(13)
C20 H20A 0.9300
C21 H21B 0.9600
C21 H21A 0.9600
C21 H21C 0.9600
